data_4313892
loop_
_publ_author_name
'Bradley W. Smucker'
'Joshua M. Hudson'
'Mohammad A. Omary'
'Kim R. Dunbar'

_publ_contact_author
;
    Prof. Kim R. Dunbar
    Department of Chemistry
    Texas A&M University
    P.O. Box 30012
    College Station, TX
    7842-3012
    USA
;
_publ_contact_author_email dunbar@mail.chem.tamu.edu
_publ_contact_author_fax 1(979)8457177
_publ_contact_author_phone 1(979)8455235
_publ_section_title
;
 Structural, Magnetic, and Optoelectronic Properties of
 (Diimine)(dithiolato)platinum(II) and -palladium(II) Complexes and Their
 Charge-Transfer Adducts with Nitrile Acceptors
;
_journal_name_full 'Inorganic Chemistry'
_journal_page_first 4714
_journal_page_last 4723
_journal_paper_doi 10.1021/ic0259585
_journal_volume 42
_journal_year 2003
_chemical_formula_sum 'C56 H52 Cl4 F4 N8 O2 Pt2 S8'
_chemical_formula_weight 1733.58
_chemical_name_systematic
; 
Di-[(4,4(-di-tert-butyl-2,2(-bipyridine)platinum
(1,3-dithiole-2-one-4,5-dithiolate)] 
[2,3,5,6-tetrafluoro,7,7,8,8-Tetracyanoquinodimethane]
;
_space_group_IT_number 2
_symmetry_cell_setting triclinic
_symmetry_space_group_name_Hall '-P 1'
_symmetry_space_group_name_H-M 'P -1'
_atom_sites_solution_hydrogens geom
_atom_sites_solution_primary direct
_atom_sites_solution_secondary difmap
_audit_creation_method SHELXL-97
_cell_angle_alpha 70.96(3)
_cell_angle_beta 69.94(3)
_cell_angle_gamma 78.48(3)
_cell_formula_units_Z 1
_cell_length_a 10.930(2)
_cell_length_b 12.330(3)
_cell_length_c 12.860(3)
_cell_measurement_reflns_used 4400
_cell_measurement_temperature 110(1)
_cell_measurement_theta_max 23.32
_cell_measurement_theta_min 1.76
_cell_volume 1531.4(7)
_computing_cell_refinement 'SAINT v4.05 (Bruker, 1996)'
_computing_data_collection 'SMART v4.05 (Bruker, 1996)'
_computing_data_reduction 'XPREP SHELXTL v5 (Bruker, 1994)'
_computing_molecular_graphics 'XP SHELXTL v5 (Bruker, 1994)'
_computing_publication_material 'Ciftab (Sheldrick, 1997)'
_computing_structure_refinement 'SHELXL-97 (Sheldrick, 1997)'
_computing_structure_solution 'SHELXS-97 (Sheldrick, 1990)'
_diffrn_ambient_temperature 110(2)
_diffrn_detector_area_resol_mean '5.7 pixels mm-1'
_diffrn_measured_fraction_theta_full 0.993
_diffrn_measured_fraction_theta_max 0.993
_diffrn_measurement_device_type 'Bruker Smart 1K CCD Area Detector Diffractometer'
_diffrn_measurement_method 'Omega Scans'
_diffrn_radiation_monochromator graphite
_diffrn_radiation_source 'fine-focus sealed tube'
_diffrn_radiation_type MoK\a
_diffrn_radiation_wavelength 0.71073
_diffrn_reflns_av_R_equivalents 0.0392
_diffrn_reflns_av_sigmaI/netI 0.0593
_diffrn_reflns_limit_h_max 12
_diffrn_reflns_limit_h_min -12
_diffrn_reflns_limit_k_max 13
_diffrn_reflns_limit_k_min -13
_diffrn_reflns_limit_l_max 14
_diffrn_reflns_limit_l_min -13
_diffrn_reflns_number 9214
_diffrn_reflns_theta_full 23.32
_diffrn_reflns_theta_max 23.32
_diffrn_reflns_theta_min 1.76
_exptl_absorpt_coefficient_mu 5.072
_exptl_absorpt_correction_type SADABS
_exptl_crystal_colour Black
_exptl_crystal_density_diffrn 1.880
_exptl_crystal_density_method 'not measured'
_exptl_crystal_description Plate
_exptl_crystal_F_000 848
_exptl_crystal_size_max 0.122
_exptl_crystal_size_mid 0.122
_exptl_crystal_size_min 0.010
_refine_diff_density_max 1.393
_refine_diff_density_min -1.806
_refine_diff_density_rms 0.144
_refine_ls_extinction_method none
_refine_ls_goodness_of_fit_ref 0.984
_refine_ls_hydrogen_treatment mixed
_refine_ls_matrix_type full
_refine_ls_number_parameters 483
_refine_ls_number_reflns 4400
_refine_ls_number_restraints 0
_refine_ls_restrained_S_all 0.984
_refine_ls_R_factor_all 0.0442
_refine_ls_R_factor_gt 0.0352
_refine_ls_shift/su_max 1.427
_refine_ls_shift/su_mean 0.061
_refine_ls_structure_factor_coef Fsqd
_refine_ls_weighting_details 'calc w=1/[\s^2^(Fo^2^)+(0.0472P)^2^+0.0000P] where P=(Fo^2^+2Fc^2^)/3'
_refine_ls_weighting_scheme calc
_refine_ls_wR_factor_gt 0.0792
_refine_ls_wR_factor_ref 0.0823
_reflns_number_gt 3824
_reflns_number_total 4400
_reflns_threshold_expression >2sigma(I)
_cod_data_source_file ic0259585si20030213_080256_4.cif
_cod_data_source_block final[(dbbpy)Pt(dmid)]2[TCNQF4].2CH2Cl2
_cod_depositor_comments
;
The following automatic conversions were performed:

'_symmetry_cell_setting' value 'Triclinic' changed to 'triclinic'
according to the built-in table from CIF Core dictionary named
'cif_core.dic' version 2.4.1 from 2010-06-29.

Automatic conversion script
Id: cif_fix_values 1646 2011-03-28 12:23:43Z adriana 

The following automatic conversions were performed:

data name '_atom_site_symetry_multiplicity' was replaced with
'_atom_site_symmetry_multiplicity' as specified in the replacement
file 'data/replacement-values/replacement_tags.lst'.

Automatic conversion script
Id: cif_correct_tags 9268 2022-04-12 08:56:07Z antanas 
;
_cod_original_cell_volume 1531.4(6)
_cod_database_code 4313892

loop_
_symmetry_equiv_pos_as_xyz
'x, y, z'
'-x, -y, -z'

loop_
_atom_site_label
_atom_site_type_symbol
_atom_site_fract_x
_atom_site_fract_y
_atom_site_fract_z
_atom_site_U_iso_or_equiv
_atom_site_adp_type
_atom_site_occupancy
_atom_site_symmetry_multiplicity
_atom_site_calc_flag
_atom_site_refinement_flags
_atom_site_disorder_assembly
_atom_site_disorder_group
Pt1 Pt 0.39535(2) 0.43287(2) 0.45250(2) 0.01645(11) Uani 1 1 d . . .
S1 S 0.27292(16) 0.56916(16) 0.53889(15) 0.0201(4) Uani 1 1 d . . .
S2 S 0.30558(16) 0.29245(16) 0.61008(15) 0.0213(4) Uani 1 1 d . . .
S3 S 0.07534(16) 0.55386(16) 0.77207(15) 0.0217(4) Uani 1 1 d . . .
S4 S 0.10297(17) 0.29959(17) 0.83593(15) 0.0229(4) Uani 1 1 d . . .
O1 O -0.0600(4) 0.4219(4) 0.9696(4) 0.0250(12) Uani 1 1 d . . .
N1 N 0.4850(5) 0.5445(5) 0.3020(5) 0.0171(13) Uani 1 1 d . . .
N2 N 0.5109(5) 0.3193(5) 0.3652(5) 0.0178(13) Uani 1 1 d . . .
C1 C 0.1829(6) 0.4873(7) 0.6716(6) 0.0209(17) Uani 1 1 d . . .
C2 C 0.1971(6) 0.3708(6) 0.7017(6) 0.0171(16) Uani 1 1 d . . .
C3 C 0.0168(6) 0.4281(6) 0.8795(5) 0.0155(15) Uani 1 1 d . . .
C4 C 0.4604(7) 0.6606(6) 0.2730(6) 0.0199(16) Uani 1 1 d . . .
C5 C 0.5179(7) 0.7291(7) 0.1650(6) 0.0218(17) Uani 1 1 d . . .
C6 C 0.6039(6) 0.6815(6) 0.0792(6) 0.0166(15) Uani 1 1 d . . .
C7 C 0.6309(6) 0.5628(6) 0.1117(6) 0.0158(16) Uani 1 1 d . . .
C8 C 0.5726(6) 0.4957(6) 0.2207(6) 0.0154(15) Uani 1 1 d . . .
C9 C 0.5924(6) 0.3700(6) 0.2592(6) 0.0162(16) Uani 1 1 d . . .
C10 C 0.6866(6) 0.3023(6) 0.1961(6) 0.0168(16) Uani 1 1 d . . .
C11 C 0.6998(6) 0.1826(6) 0.2384(6) 0.0192(16) Uani 1 1 d . . .
C12 C 0.6112(7) 0.1351(7) 0.3432(6) 0.0243(18) Uani 1 1 d . . .
C13 C 0.5200(7) 0.2045(7) 0.4018(7) 0.0220(17) Uani 1 1 d . . .
C14 C 0.6575(7) 0.7553(6) -0.0439(6) 0.0224(17) Uani 1 1 d . . .
C15 C 0.5597(9) 0.7601(11) -0.1070(8) 0.044(3) Uani 1 1 d . . .
C16 C 0.7892(7) 0.7017(8) -0.1049(7) 0.0262(18) Uani 1 1 d . . .
C17 C 0.6696(10) 0.8784(8) -0.0477(9) 0.040(2) Uani 1 1 d . . .
C18 C 0.8110(7) 0.1086(6) 0.1737(6) 0.0245(17) Uani 1 1 d . . .
C19 C 0.9384(8) 0.1338(9) 0.1829(11) 0.049(3) Uani 1 1 d . . .
C20 C 0.7966(10) -0.0191(7) 0.2264(9) 0.047(3) Uani 1 1 d . . .
C21 C 0.8183(11) 0.1444(10) 0.0474(8) 0.050(3) Uani 1 1 d . . .
H4A H 0.402(5) 0.693(5) 0.333(5) 0.000(14) Uiso 1 1 d . . .
H5A H 0.503(8) 0.803(8) 0.145(8) 0.05(3) Uiso 1 1 d . . .
H7A H 0.686(5) 0.526(5) 0.064(5) 0.000(15) Uiso 1 1 d . . .
H10A H 0.745(6) 0.338(6) 0.117(6) 0.022(18) Uiso 1 1 d . . .
H12A H 0.618(6) 0.061(6) 0.373(6) 0.011(18) Uiso 1 1 d . . .
H13A H 0.468(6) 0.187(6) 0.464(6) 0.012(18) Uiso 1 1 d . . .
H15A H 0.595(10) 0.805(10) -0.196(10) 0.10(4) Uiso 1 1 d . . .
H15B H 0.468(8) 0.809(7) -0.057(7) 0.05(2) Uiso 1 1 d . . .
H15C H 0.559(7) 0.694(6) -0.104(6) 0.00(2) Uiso 1 1 d . . .
H16A H 0.848(7) 0.697(6) -0.060(6) 0.021(19) Uiso 1 1 d . . .
H16B H 0.812(8) 0.755(8) -0.176(8) 0.06(3) Uiso 1 1 d . . .
H16C H 0.785(7) 0.622(7) -0.112(7) 0.04(2) Uiso 1 1 d . . .
H17A H 0.720(7) 0.872(7) -0.001(7) 0.03(2) Uiso 1 1 d . . .
H17B H 0.569(8) 0.911(7) -0.021(7) 0.05(3) Uiso 1 1 d . . .
H17C H 0.693(8) 0.917(8) -0.120(8) 0.05(3) Uiso 1 1 d . . .
H19A H 1.023(9) 0.074(8) 0.135(8) 0.06(3) Uiso 1 1 d . . .
H19B H 0.935(7) 0.120(7) 0.274(8) 0.04(2) Uiso 1 1 d . . .
H19C H 0.970(11) 0.210(11) 0.125(11) 0.11(4) Uiso 1 1 d . . .
H20A H 0.716(9) -0.003(8) 0.177(8) 0.05(3) Uiso 1 1 d . . .
H20B H 0.842(12) -0.022(11) 0.300(11) 0.11(5) Uiso 1 1 d . . .
H20C H 0.878(8) -0.073(7) 0.195(7) 0.04(2) Uiso 1 1 d . . .
H21A H 0.731(12) 0.129(10) 0.039(10) 0.09(4) Uiso 1 1 d . . .
H21B H 0.876(6) 0.101(6) 0.019(6) 0.016(17) Uiso 1 1 d . . .
H21C H 0.845(9) 0.229(10) 0.015(9) 0.08(3) Uiso 1 1 d . . .
F1 F -0.0246(4) 0.7325(3) 0.4535(3) 0.0277(10) Uani 1 1 d . . .
F2 F -0.1643(4) 0.6128(3) 0.6522(3) 0.0240(9) Uani 1 1 d . . .
N5 N 0.3108(6) 0.5542(6) 0.1168(5) 0.0285(15) Uani 1 1 d . . .
N6 N 0.1570(6) 0.8515(6) 0.2235(6) 0.0311(16) Uani 1 1 d . . .
C43 C 0.0776(6) 0.5671(6) 0.3894(6) 0.0173(16) Uani 1 1 d . . .
C44 C -0.0114(6) 0.6179(6) 0.4759(6) 0.0177(16) Uani 1 1 d . . .
C45 C -0.0837(7) 0.5565(6) 0.5771(6) 0.0231(17) Uani 1 1 d . . .
C49 C 0.1496(6) 0.6319(6) 0.2825(6) 0.0193(16) Uani 1 1 d . . .
C50 C 0.2382(7) 0.5835(6) 0.1939(6) 0.0219(17) Uani 1 1 d . . .
C51 C 0.1485(7) 0.7554(8) 0.2514(6) 0.0240(17) Uani 1 1 d . . .
Cl1 Cl 0.8344(3) -0.0738(3) 0.5496(3) 0.0860(10) Uani 1 1 d . . .
Cl2 Cl 0.6174(2) 0.0751(2) 0.6497(2) 0.0487(6) Uani 1 1 d . . .
C1S C 0.7861(12) 0.0594(11) 0.5796(11) 0.063(3) Uani 1 1 d . . .
H1A H 0.768(9) 0.131(8) 0.530(8) 0.05(3) Uiso 1 1 d . . .
H1B H 0.831(6) 0.057(6) 0.623(6) 0.011(19) Uiso 1 1 d . . .

loop_
_atom_site_aniso_label
_atom_site_aniso_U_11
_atom_site_aniso_U_22
_atom_site_aniso_U_33
_atom_site_aniso_U_23
_atom_site_aniso_U_13
_atom_site_aniso_U_12
Pt1 0.01302(15) 0.02120(18) 0.01166(16) -0.00786(12) 0.00356(10) -0.00159(11)
S1 0.0172(9) 0.0248(11) 0.0156(9) -0.0096(8) 0.0026(7) -0.0028(8)
S2 0.0198(9) 0.0212(11) 0.0152(9) -0.0074(8) 0.0057(7) -0.0010(8)
S3 0.0186(9) 0.0259(11) 0.0178(10) -0.0123(8) 0.0032(7) -0.0016(8)
S4 0.0203(9) 0.0275(11) 0.0163(10) -0.0094(8) 0.0031(7) -0.0018(8)
O1 0.021(3) 0.027(3) 0.024(3) -0.012(2) 0.002(2) -0.001(2)
N1 0.015(3) 0.017(4) 0.017(3) -0.003(3) -0.004(2) -0.002(2)
N2 0.021(3) 0.012(3) 0.018(3) -0.005(3) 0.000(2) -0.005(3)
C1 0.009(3) 0.036(5) 0.019(4) -0.014(4) 0.001(3) -0.004(3)
C2 0.010(3) 0.030(5) 0.012(4) -0.015(3) 0.003(3) 0.000(3)
C3 0.021(4) 0.023(4) 0.004(4) -0.006(3) 0.004(3) -0.017(3)
C4 0.021(4) 0.020(5) 0.016(4) -0.012(4) 0.002(3) 0.002(3)
C5 0.021(4) 0.014(4) 0.027(5) -0.007(4) -0.002(3) -0.001(3)
C6 0.013(3) 0.020(4) 0.015(4) -0.006(3) 0.000(3) -0.005(3)
C7 0.012(3) 0.022(4) 0.013(4) -0.012(3) 0.003(3) 0.002(3)
C8 0.005(3) 0.026(4) 0.016(4) -0.013(3) -0.001(3) 0.003(3)
C9 0.011(3) 0.021(4) 0.015(4) -0.005(3) -0.002(3) -0.003(3)
C10 0.012(3) 0.023(4) 0.011(4) -0.006(3) 0.003(3) -0.003(3)
C11 0.014(3) 0.020(4) 0.022(4) -0.009(3) 0.001(3) -0.004(3)
C12 0.030(4) 0.019(5) 0.018(4) -0.004(4) 0.002(3) -0.007(4)
C13 0.019(4) 0.024(5) 0.016(4) -0.009(4) 0.010(3) -0.008(3)
C14 0.024(4) 0.021(4) 0.018(4) -0.001(3) -0.003(3) -0.005(3)
C15 0.037(5) 0.059(8) 0.029(6) -0.001(5) -0.010(4) -0.008(5)
C16 0.027(4) 0.027(5) 0.016(4) -0.006(4) 0.004(4) -0.003(4)
C17 0.050(6) 0.021(5) 0.027(6) -0.002(4) 0.008(5) 0.000(4)
C18 0.025(4) 0.020(4) 0.023(4) -0.010(3) 0.004(3) -0.004(3)
C19 0.025(5) 0.045(7) 0.077(8) -0.025(6) -0.010(5) 0.005(4)
C20 0.049(6) 0.018(5) 0.058(7) -0.016(5) 0.007(5) 0.003(4)
C21 0.047(6) 0.047(7) 0.033(6) -0.022(5) 0.014(5) 0.013(6)
F1 0.035(2) 0.019(3) 0.025(2) -0.0131(19) -0.0001(19) 0.0051(19)
F2 0.024(2) 0.022(2) 0.025(2) -0.0196(19) 0.0005(17) 0.0067(17)
N5 0.021(3) 0.032(4) 0.029(4) -0.011(3) 0.003(3) -0.009(3)
N6 0.031(4) 0.026(4) 0.031(4) -0.009(3) -0.002(3) -0.001(3)
C43 0.015(3) 0.021(4) 0.017(4) -0.009(3) -0.007(3) 0.004(3)
C44 0.018(4) 0.014(4) 0.021(4) -0.009(3) -0.004(3) 0.002(3)
C45 0.026(4) 0.026(5) 0.021(4) -0.017(4) -0.008(3) 0.007(3)
C49 0.019(4) 0.025(5) 0.016(4) -0.007(3) -0.006(3) -0.003(3)
C50 0.019(4) 0.024(4) 0.021(4) -0.004(4) -0.003(3) -0.007(3)
C51 0.024(4) 0.032(6) 0.018(4) -0.014(4) -0.003(3) -0.003(4)
Cl1 0.121(3) 0.060(2) 0.081(2) -0.0513(18) -0.0302(19) 0.0332(18)
Cl2 0.0634(15) 0.0405(14) 0.0458(14) -0.0213(12) -0.0179(12) 0.0053(11)
C1S 0.076(8) 0.063(9) 0.061(8) -0.041(7) -0.022(7) 0.011(7)

loop_
_atom_type_symbol
_atom_type_description
_atom_type_scat_dispersion_real
_atom_type_scat_dispersion_imag
_atom_type_scat_source
C C 0.0033 0.0016 'International Tables Vol C Tables 4.2.6.8 and 6.1.1.4'
H H 0.0000 0.0000 'International Tables Vol C Tables 4.2.6.8 and 6.1.1.4'
Cl Cl 0.1484 0.1585 'International Tables Vol C Tables 4.2.6.8 and 6.1.1.4'
F F 0.0171 0.0103 'International Tables Vol C Tables 4.2.6.8 and 6.1.1.4'
N N 0.0061 0.0033 'International Tables Vol C Tables 4.2.6.8 and 6.1.1.4'
O O 0.0106 0.0060 'International Tables Vol C Tables 4.2.6.8 and 6.1.1.4'
Pt Pt -1.7033 8.3905 'International Tables Vol C Tables 4.2.6.8 and 6.1.1.4'
S S 0.1246 0.1234 'International Tables Vol C Tables 4.2.6.8 and 6.1.1.4'

loop_
_geom_angle_atom_site_label_1
_geom_angle_atom_site_label_2
_geom_angle_atom_site_label_3
_geom_angle
_geom_angle_site_symmetry_1
_geom_angle_site_symmetry_3
_geom_angle_publ_flag
N1 Pt1 N2 80.0(2) . . ?
N1 Pt1 S2 173.46(16) . . ?
N2 Pt1 S2 93.59(16) . . ?
N1 Pt1 S1 96.09(17) . . ?
N2 Pt1 S1 176.05(16) . . ?
S2 Pt1 S1 90.36(7) . . ?
C1 S1 Pt1 102.7(3) . . ?
C2 S2 Pt1 102.5(3) . . ?
C1 S3 C3 97.5(3) . . ?
C2 S4 C3 96.6(3) . . ?
C4 N1 C8 117.9(6) . . ?
C4 N1 Pt1 126.2(5) . . ?
C8 N1 Pt1 115.8(5) . . ?
C13 N2 C9 117.9(6) . . ?
C13 N2 Pt1 127.7(5) . . ?
C9 N2 Pt1 114.3(4) . . ?
C2 C1 S3 117.8(5) . . ?
C2 C1 S1 121.9(5) . . ?
S3 C1 S1 120.3(5) . . ?
C1 C2 S4 117.5(5) . . ?
C1 C2 S2 122.5(5) . . ?
S4 C2 S2 120.0(4) . . ?
O1 C3 S3 127.6(6) . . ?
O1 C3 S4 121.7(5) . . ?
S3 C3 S4 110.5(3) . . ?
N1 C4 C5 122.2(6) . . ?
C6 C5 C4 121.2(7) . . ?
C5 C6 C7 115.7(6) . . ?
C5 C6 C14 121.6(6) . . ?
C7 C6 C14 122.6(6) . . ?
C8 C7 C6 122.2(6) . . ?
C7 C8 N1 120.8(6) . . ?
C7 C8 C9 125.0(6) . . ?
N1 C8 C9 114.2(6) . . ?
C10 C9 N2 120.2(6) . . ?
C10 C9 C8 124.4(6) . . ?
N2 C9 C8 115.4(6) . . ?
C9 C10 C11 121.2(6) . . ?
C10 C11 C12 116.5(6) . . ?
C10 C11 C18 121.2(6) . . ?
C12 C11 C18 122.2(7) . . ?
C13 C12 C11 120.3(8) . . ?
N2 C13 C12 123.7(7) . . ?
C6 C14 C16 111.2(6) . . ?
C6 C14 C17 111.6(6) . . ?
C16 C14 C17 110.0(6) . . ?
C6 C14 C15 106.8(6) . . ?
C16 C14 C15 108.4(7) . . ?
C17 C14 C15 108.8(8) . . ?
C20 C18 C21 110.6(8) . . ?
C20 C18 C19 108.9(8) . . ?
C21 C18 C19 108.4(8) . . ?
C20 C18 C11 112.2(6) . . ?
C21 C18 C11 110.1(7) . . ?
C19 C18 C11 106.4(6) . . ?
C49 C43 C44 123.0(7) . . ?
C49 C43 C45 123.5(6) . 2_566 ?
C44 C43 C45 113.5(6) . 2_566 ?
F1 C44 C45 118.4(6) . . ?
F1 C44 C43 118.4(6) . . ?
C45 C44 C43 123.2(6) . . ?
F2 C45 C44 118.4(6) . . ?
F2 C45 C43 118.3(6) . 2_566 ?
C44 C45 C43 123.2(6) . 2_566 ?
C43 C49 C50 124.1(7) . . ?
C43 C49 C51 123.4(6) . . ?
C50 C49 C51 112.4(6) . . ?
N5 C50 C49 174.1(8) . . ?
N6 C51 C49 175.1(8) . . ?
Cl1 C1S Cl2 111.3(7) . . ?

loop_
_geom_bond_atom_site_label_1
_geom_bond_atom_site_label_2
_geom_bond_distance
_geom_bond_site_symmetry_2
_geom_bond_publ_flag
Pt1 N1 2.025(6) . ?
Pt1 N2 2.040(6) . ?
Pt1 S2 2.257(2) . ?
Pt1 S1 2.2692(19) . ?
S1 C1 1.738(7) . ?
S2 C2 1.748(6) . ?
S3 C1 1.728(7) . ?
S3 C3 1.765(7) . ?
S4 C2 1.721(7) . ?
S4 C3 1.826(7) . ?
O1 C3 1.163(7) . ?
N1 C4 1.352(9) . ?
N1 C8 1.366(8) . ?
N2 C13 1.333(9) . ?
N2 C9 1.369(8) . ?
C1 C2 1.352(10) . ?
C4 C5 1.373(10) . ?
C5 C6 1.392(10) . ?
C6 C7 1.384(10) . ?
C6 C14 1.521(9) . ?
C7 C8 1.377(9) . ?
C8 C9 1.460(10) . ?
C9 C10 1.393(9) . ?
C10 C11 1.393(10) . ?
C11 C12 1.383(10) . ?
C11 C18 1.537(9) . ?
C12 C13 1.364(10) . ?
C14 C16 1.520(10) . ?
C14 C17 1.532(11) . ?
C14 C15 1.532(11) . ?
C18 C20 1.514(11) . ?
C18 C21 1.516(12) . ?
C18 C19 1.536(11) . ?
F1 C44 1.334(8) . ?
F2 C45 1.341(7) . ?
N5 C50 1.150(9) . ?
N6 C51 1.134(9) . ?
C43 C49 1.393(9) . ?
C43 C44 1.430(9) . ?
C43 C45 1.437(10) 2_566 ?
C44 C45 1.335(10) . ?
C45 C43 1.437(10) 2_566 ?
C49 C50 1.431(10) . ?
C49 C51 1.441(11) . ?
Cl1 C1S 1.748(11) . ?
Cl2 C1S 1.756(12) . ?
